data_2236820
loop_
_publ_author_name
'Chaithanya, U.'
'Foro, Sabine'
'Gowda, B. Thimme'

_publ_section_title
;
 <i>N</i>-(3-Chlorophenyl)-4-nitrobenzenesulfonamide
;
_journal_coeditor_code BT6857
_journal_issue 12
_journal_name_full 'Acta Crystallographica Section E'
_journal_page_first o3424
_journal_paper_doi 10.1107/S1600536812047496
_journal_volume 68
_journal_year 2012
_chemical_formula_iupac 'C12 H9 Cl N2 O4 S'
_chemical_formula_moiety 'C12 H9 Cl N2 O4 S'
_chemical_formula_sum 'C12 H9 Cl N2 O4 S'
_chemical_formula_weight 312.72
_chemical_name_systematic
;
<i>N</i>-(3-Chlorophenyl)-4-nitrobenzenesulfonamide
;
_space_group_IT_number 14
_symmetry_cell_setting monoclinic
_symmetry_space_group_name_Hall '-P 2yn'
_symmetry_space_group_name_H-M 'P 1 21/n 1'
_atom_sites_solution_hydrogens geom
_atom_sites_solution_primary direct
_atom_sites_solution_secondary difmap
_audit_creation_method SHELXL-97
_cell_angle_alpha 90.00
_cell_angle_beta 90.345(5)
_cell_angle_gamma 90.00
_cell_formula_units_Z 8
_cell_length_a 14.3419(8)
_cell_length_b 7.7579(4)
_cell_length_c 23.8950(10)
_cell_measurement_reflns_used 3273
_cell_measurement_temperature 293(2)
_cell_measurement_theta_max 27.79
_cell_measurement_theta_min 2.56
_cell_volume 2658.6(2)
_computing_cell_refinement
;
CrysAlis CCD (Oxford Diffraction, 2009)
;
_computing_data_collection
;
CrysAlis CCD (Oxford Diffraction, 2009)
;
_computing_data_reduction
;
CrysAlis RED (Oxford Diffraction, 2009)
;
_computing_molecular_graphics 'PLATON (Spek, 2009)'
_computing_publication_material 'SHELXL97 (Sheldrick, 2008)'
_computing_structure_refinement 'SHELXL97 (Sheldrick, 2008)'
_computing_structure_solution 'SHELXS97 (Sheldrick, 2008)'
_diffrn_ambient_temperature 293(2)
_diffrn_measured_fraction_theta_full 0.992
_diffrn_measured_fraction_theta_max 0.992
_diffrn_measurement_device_type
;
Oxford Diffraction Xcalibur diffractometer
with a Sapphire CCD detector
;
_diffrn_measurement_method
;
Rotation method data acquisition using omega scans
;
_diffrn_radiation_monochromator graphite
_diffrn_radiation_source 'fine-focus sealed tube'
_diffrn_radiation_type MoK\a
_diffrn_radiation_wavelength 0.71073
_diffrn_reflns_av_R_equivalents 0.0272
_diffrn_reflns_av_sigmaI/netI 0.0378
_diffrn_reflns_limit_h_max 17
_diffrn_reflns_limit_h_min -9
_diffrn_reflns_limit_k_max 5
_diffrn_reflns_limit_k_min -9
_diffrn_reflns_limit_l_max 28
_diffrn_reflns_limit_l_min -27
_diffrn_reflns_number 9649
_diffrn_reflns_theta_full 25.35
_diffrn_reflns_theta_max 25.35
_diffrn_reflns_theta_min 2.76
_diffrn_standards_decay_% 0
_diffrn_standards_number 0
_exptl_absorpt_coefficient_mu 0.458
_exptl_absorpt_correction_T_max 0.9139
_exptl_absorpt_correction_T_min 0.8100
_exptl_absorpt_correction_type multi-scan
_exptl_absorpt_process_details
;
(CrysAlis RED; Oxford Diffraction, 2009)
;
_exptl_crystal_colour colourless
_exptl_crystal_density_diffrn 1.563
_exptl_crystal_density_method 'not measured'
_exptl_crystal_description prism
_exptl_crystal_F_000 1280
_exptl_crystal_size_max 0.48
_exptl_crystal_size_mid 0.40
_exptl_crystal_size_min 0.20
_refine_diff_density_max 0.832
_refine_diff_density_min -0.287
_refine_ls_extinction_method none
_refine_ls_goodness_of_fit_ref 1.054
_refine_ls_hydrogen_treatment mixed
_refine_ls_matrix_type full
_refine_ls_number_parameters 367
_refine_ls_number_reflns 4839
_refine_ls_number_restraints 2
_refine_ls_restrained_S_all 1.053
_refine_ls_R_factor_all 0.1033
_refine_ls_R_factor_gt 0.0616
_refine_ls_shift/su_max 0.009
_refine_ls_shift/su_mean 0.002
_refine_ls_structure_factor_coef Fsqd
_refine_ls_weighting_details 'calc w=1/[\s^2^(Fo^2^)+(0.0682P)^2^+2.2606P] where P=(Fo^2^+2Fc^2^)/3'
_refine_ls_weighting_scheme calc
_refine_ls_wR_factor_gt 0.1424
_refine_ls_wR_factor_ref 0.1631
_reflns_number_gt 3112
_reflns_number_total 4839
_reflns_threshold_expression I>2\s(I)
_cod_data_source_file bt6857.cif
_cod_data_source_block I
_cod_original_sg_symbol_H-M 'P 21/n'
_cod_database_code 2236820
_cod_database_fobs_code 2236820

loop_
_symmetry_equiv_pos_as_xyz
'x, y, z'
'-x+1/2, y+1/2, -z+1/2'
'-x, -y, -z'
'x-1/2, -y-1/2, z-1/2'

loop_
_atom_site_type_symbol
_atom_site_label
_atom_site_fract_x
_atom_site_fract_y
_atom_site_fract_z
_atom_site_U_iso_or_equiv
_atom_site_adp_type
_atom_site_calc_flag
_atom_site_refinement_flags
_atom_site_occupancy
_atom_site_symmetry_multiplicity
Cl Cl1 0.09787(10) -0.35505(17) 0.01810(6) 0.0946(5) Uani d . 1 1
S S1 0.16559(6) 0.12543(12) 0.20178(4) 0.0434(3) Uani d . 1 1
O O1 0.11688(19) -0.0333(3) 0.20733(11) 0.0562(7) Uani d . 1 1
O O2 0.22431(18) 0.1878(4) 0.24582(11) 0.0627(8) Uani d . 1 1
O O3 -0.1904(2) 0.6207(4) 0.12567(15) 0.0788(10) Uani d . 1 1
O O4 -0.0928(2) 0.8146(4) 0.14880(15) 0.0823(10) Uani d . 1 1
N N1 0.23212(19) 0.1114(4) 0.14670(14) 0.0452(8) Uani d D 1 1
H H1N 0.272(2) 0.194(4) 0.1439(15) 0.054 Uiso d D 1 1
N N2 -0.1143(2) 0.6643(5) 0.14311(14) 0.0566(9) Uani d . 1 1
C C1 0.0817(2) 0.2853(4) 0.18560(14) 0.0353(8) Uani d . 1 1
C C2 0.1026(2) 0.4570(4) 0.19499(15) 0.0423(9) Uani d . 1 1
H H2 0.1599 0.4877 0.2104 0.051 Uiso calc R 1 1
C C3 0.0387(2) 0.5819(4) 0.18147(15) 0.0442(9) Uani d . 1 1
H H3 0.0514 0.6978 0.1878 0.053 Uiso calc R 1 1
C C4 -0.0450(2) 0.5309(4) 0.15819(14) 0.0405(8) Uani d . 1 1
C C5 -0.0679(2) 0.3612(5) 0.14868(16) 0.0500(10) Uani d . 1 1
H H5 -0.1253 0.3313 0.1332 0.060 Uiso calc R 1 1
C C6 -0.0030(2) 0.2365(5) 0.16275(16) 0.0469(9) Uani d . 1 1
H H6 -0.0163 0.1205 0.1569 0.056 Uiso calc R 1 1
C C7 0.1911(2) 0.0681(5) 0.09334(15) 0.0413(9) Uani d . 1 1
C C8 0.1675(2) -0.1024(5) 0.08276(17) 0.0482(10) Uani d . 1 1
H H8 0.1777 -0.1874 0.1095 0.058 Uiso calc R 1 1
C C9 0.1285(3) -0.1422(5) 0.03155(18) 0.0544(10) Uani d . 1 1
C C10 0.1144(3) -0.0199(7) -0.00864(18) 0.0658(12) Uani d . 1 1
H H10 0.0883 -0.0494 -0.0431 0.079 Uiso calc R 1 1
C C11 0.1395(3) 0.1489(6) 0.00264(18) 0.0668(12) Uani d . 1 1
H H11 0.1305 0.2334 -0.0245 0.080 Uiso calc R 1 1
C C12 0.1773(3) 0.1921(5) 0.05326(17) 0.0549(10) Uani d . 1 1
H H12 0.1937 0.3058 0.0606 0.066 Uiso calc R 1 1
Cl Cl2 0.61875(14) 1.53899(18) 0.02541(7) 0.1192(6) Uani d . 1 1
S S2 0.66256(6) 1.03064(12) 0.20747(4) 0.0478(3) Uani d . 1 1
O O5 0.61482(19) 1.1899(3) 0.21387(12) 0.0583(7) Uani d . 1 1
O O6 0.72154(19) 0.9650(4) 0.25102(12) 0.0703(9) Uani d . 1 1
O O7 0.3061(2) 0.5453(4) 0.12695(15) 0.0789(10) Uani d . 1 1
O O8 0.4020(2) 0.3483(4) 0.15000(17) 0.0907(11) Uani d . 1 1
N N3 0.7282(2) 1.0461(4) 0.15232(15) 0.0503(8) Uani d D 1 1
H H3N 0.762(2) 0.958(4) 0.1481(16) 0.060 Uiso d D 1 1
N N4 0.3811(2) 0.4986(5) 0.14497(14) 0.0568(9) Uani d . 1 1
C C13 0.5779(2) 0.8725(4) 0.19141(14) 0.0373(8) Uani d . 1 1
C C14 0.5992(2) 0.6997(5) 0.19794(16) 0.0470(9) Uani d . 1 1
H H14 0.6570 0.6670 0.2122 0.056 Uiso calc R 1 1
C C15 0.5345(2) 0.5764(5) 0.18336(16) 0.0486(10) Uani d . 1 1
H H15 0.5474 0.4598 0.1880 0.058 Uiso calc R 1 1
C C16 0.4501(2) 0.6303(5) 0.16172(15) 0.0421(9) Uani d . 1 1
C C17 0.4269(2) 0.8010(5) 0.15583(15) 0.0464(9) Uani d . 1 1
H H17 0.3685 0.8331 0.1423 0.056 Uiso calc R 1 1
C C18 0.4919(2) 0.9235(5) 0.17029(15) 0.0437(9) Uani d . 1 1
H H18 0.4783 1.0400 0.1660 0.052 Uiso calc R 1 1
C C19 0.6866(2) 1.0996(5) 0.10019(16) 0.0448(9) Uani d . 1 1
C C20 0.6731(3) 1.2725(5) 0.08980(18) 0.0516(10) Uani d . 1 1
H H20 0.6901 1.3547 0.1163 0.062 Uiso calc R 1 1
C C21 0.6343(3) 1.3211(5) 0.0398(2) 0.0633(12) Uani d . 1 1
C C22 0.6084(3) 1.2024(6) 0.00016(19) 0.0672(12) Uani d . 1 1
H H22 0.5809 1.2385 -0.0332 0.081 Uiso calc R 1 1
C C23 0.6231(3) 1.0320(6) 0.0097(2) 0.0692(13) Uani d . 1 1
H H23 0.6067 0.9511 -0.0173 0.083 Uiso calc R 1 1
C C24 0.6630(3) 0.9787(5) 0.06058(19) 0.0592(11) Uani d . 1 1
H H24 0.6734 0.8623 0.0674 0.071 Uiso calc R 1 1

loop_
_atom_site_aniso_label
_atom_site_aniso_U_11
_atom_site_aniso_U_22
_atom_site_aniso_U_33
_atom_site_aniso_U_12
_atom_site_aniso_U_13
_atom_site_aniso_U_23
Cl1 0.1078(11) 0.0610(8) 0.1148(11) -0.0144(7) -0.0227(9) -0.0310(8)
S1 0.0416(5) 0.0361(5) 0.0524(6) 0.0073(4) -0.0107(4) 0.0001(4)
O1 0.0621(17) 0.0330(15) 0.0736(19) 0.0044(13) 0.0006(14) 0.0137(13)
O2 0.0595(17) 0.0634(19) 0.0648(18) 0.0187(15) -0.0274(14) -0.0094(15)
O3 0.0481(18) 0.075(2) 0.113(3) 0.0106(16) -0.0208(18) 0.0294(19)
O4 0.087(2) 0.0378(18) 0.122(3) 0.0197(17) -0.020(2) 0.0079(18)
N1 0.0314(16) 0.0350(18) 0.069(2) -0.0020(13) -0.0051(15) -0.0042(16)
N2 0.056(2) 0.053(2) 0.061(2) 0.0157(18) 0.0009(17) 0.0160(18)
C1 0.0341(18) 0.0297(19) 0.042(2) 0.0035(15) -0.0032(15) -0.0025(16)
C2 0.0317(18) 0.038(2) 0.057(2) -0.0035(16) -0.0079(16) -0.0043(18)
C3 0.046(2) 0.0253(19) 0.061(2) -0.0012(16) -0.0008(19) 0.0000(17)
C4 0.0397(19) 0.035(2) 0.047(2) 0.0074(16) 0.0010(16) 0.0079(17)
C5 0.038(2) 0.045(2) 0.067(3) -0.0046(17) -0.0137(18) -0.002(2)
C6 0.042(2) 0.033(2) 0.066(3) -0.0026(17) -0.0122(19) -0.0047(18)
C7 0.0292(18) 0.040(2) 0.055(2) 0.0028(16) 0.0045(16) -0.0034(18)
C8 0.043(2) 0.037(2) 0.065(3) 0.0010(17) 0.0002(19) 0.0002(19)
C9 0.046(2) 0.050(3) 0.066(3) -0.0033(19) 0.001(2) -0.013(2)
C10 0.061(3) 0.083(4) 0.053(3) 0.007(3) -0.002(2) -0.009(3)
C11 0.074(3) 0.069(3) 0.057(3) 0.007(3) 0.001(2) 0.013(2)
C12 0.059(3) 0.042(2) 0.063(3) 0.001(2) 0.007(2) 0.002(2)
Cl2 0.1649(16) 0.0543(8) 0.1379(14) -0.0001(9) -0.0415(12) 0.0214(9)
S2 0.0420(5) 0.0396(6) 0.0615(6) -0.0079(4) -0.0109(5) -0.0029(5)
O5 0.0621(17) 0.0346(15) 0.0783(19) -0.0044(13) 0.0024(14) -0.0155(14)
O6 0.0623(18) 0.072(2) 0.0765(19) -0.0191(16) -0.0324(16) 0.0079(16)
O7 0.0486(17) 0.076(2) 0.112(3) -0.0156(16) -0.0221(18) -0.0165(19)
O8 0.083(2) 0.0390(19) 0.150(3) -0.0190(17) -0.019(2) -0.006(2)
N3 0.0324(17) 0.0358(19) 0.083(2) 0.0028(13) -0.0023(16) 0.0026(17)
N4 0.052(2) 0.050(2) 0.068(2) -0.0148(18) -0.0021(18) -0.0091(19)
C13 0.0332(18) 0.0322(19) 0.046(2) 0.0006(15) -0.0018(15) -0.0003(16)
C14 0.037(2) 0.041(2) 0.063(2) 0.0035(17) -0.0058(18) 0.0061(19)
C15 0.045(2) 0.030(2) 0.071(3) 0.0015(17) 0.002(2) 0.0024(18)
C16 0.0378(19) 0.039(2) 0.049(2) -0.0060(17) 0.0010(17) -0.0050(17)
C17 0.0353(19) 0.045(2) 0.058(2) 0.0016(17) -0.0088(17) -0.0015(19)
C18 0.043(2) 0.0287(19) 0.060(2) 0.0035(16) -0.0083(18) 0.0019(17)
C19 0.0335(19) 0.039(2) 0.062(3) -0.0053(16) 0.0090(18) 0.0008(19)
C20 0.046(2) 0.034(2) 0.075(3) -0.0039(17) -0.001(2) -0.001(2)
C21 0.066(3) 0.043(2) 0.082(3) -0.003(2) 0.000(2) 0.013(2)
C22 0.071(3) 0.064(3) 0.066(3) -0.005(3) -0.006(2) 0.001(3)
C23 0.071(3) 0.064(3) 0.073(3) -0.011(3) 0.011(3) -0.023(3)
C24 0.057(3) 0.041(2) 0.080(3) -0.005(2) 0.012(2) -0.012(2)

loop_
_atom_type_symbol
_atom_type_description
_atom_type_scat_dispersion_real
_atom_type_scat_dispersion_imag
_atom_type_scat_source
C C 0.0033 0.0016 'International Tables Vol C Tables 4.2.6.8 and 6.1.1.4'
H H 0.0000 0.0000 'International Tables Vol C Tables 4.2.6.8 and 6.1.1.4'
Cl Cl 0.1484 0.1585 'International Tables Vol C Tables 4.2.6.8 and 6.1.1.4'
N N 0.0061 0.0033 'International Tables Vol C Tables 4.2.6.8 and 6.1.1.4'
O O 0.0106 0.0060 'International Tables Vol C Tables 4.2.6.8 and 6.1.1.4'
S S 0.1246 0.1234 'International Tables Vol C Tables 4.2.6.8 and 6.1.1.4'

loop_
_geom_angle_atom_site_label_1
_geom_angle_atom_site_label_2
_geom_angle_atom_site_label_3
_geom_angle
O1 S1 O2 120.83(17)
O1 S1 N1 107.88(16)
O2 S1 N1 105.75(17)
O1 S1 C1 107.07(16)
O2 S1 C1 108.70(16)
N1 S1 C1 105.68(16)
C7 N1 S1 119.4(2)
C7 N1 H1N 112(3)
S1 N1 H1N 114(3)
O3 N2 O4 122.2(3)
O3 N2 C4 119.4(4)
O4 N2 C4 118.4(3)
C6 C1 C2 121.2(3)
C6 C1 S1 119.3(3)
C2 C1 S1 119.5(3)
C3 C2 C1 119.9(3)
C3 C2 H2 120.1
C1 C2 H2 120.1
C2 C3 C4 118.1(3)
C2 C3 H3 120.9
C4 C3 H3 120.9
C5 C4 C3 123.2(3)
C5 C4 N2 118.0(3)
C3 C4 N2 118.7(3)
C4 C5 C6 118.0(3)
C4 C5 H5 121.0
C6 C5 H5 121.0
C1 C6 C5 119.5(3)
C1 C6 H6 120.2
C5 C6 H6 120.2
C12 C7 C8 120.5(4)
C12 C7 N1 120.7(3)
C8 C7 N1 118.8(3)
C9 C8 C7 118.2(4)
C9 C8 H8 120.9
C7 C8 H8 120.9
C10 C9 C8 121.8(4)
C10 C9 Cl1 119.6(3)
C8 C9 Cl1 118.6(3)
C9 C10 C11 118.9(4)
C9 C10 H10 120.5
C11 C10 H10 120.5
C12 C11 C10 120.4(4)
C12 C11 H11 119.8
C10 C11 H11 119.8
C11 C12 C7 120.1(4)
C11 C12 H12 119.9
C7 C12 H12 119.9
O5 S2 O6 120.94(18)
O5 S2 N3 107.70(17)
O6 S2 N3 105.83(18)
O5 S2 C13 107.24(16)
O6 S2 C13 108.26(17)
N3 S2 C13 105.98(16)
C19 N3 S2 118.9(2)
C19 N3 H3N 111(3)
S2 N3 H3N 112(3)
O8 N4 O7 122.9(3)
O8 N4 C16 118.3(3)
O7 N4 C16 118.8(4)
C14 C13 C18 120.8(3)
C14 C13 S2 119.9(3)
C18 C13 S2 119.3(3)
C15 C14 C13 119.9(3)
C15 C14 H14 120.1
C13 C14 H14 120.1
C14 C15 C16 118.2(3)
C14 C15 H15 120.9
C16 C15 H15 120.9
C17 C16 C15 122.8(3)
C17 C16 N4 118.6(3)
C15 C16 N4 118.5(3)
C16 C17 C18 118.6(3)
C16 C17 H17 120.7
C18 C17 H17 120.7
C17 C18 C13 119.6(3)
C17 C18 H18 120.2
C13 C18 H18 120.2
C24 C19 C20 120.5(4)
C24 C19 N3 120.0(4)
C20 C19 N3 119.6(4)
C21 C20 C19 118.8(4)
C21 C20 H20 120.6
C19 C20 H20 120.6
C20 C21 C22 121.7(4)
C20 C21 Cl2 119.4(4)
C22 C21 Cl2 118.8(4)
C23 C22 C21 119.8(4)
C23 C22 H22 120.1
C21 C22 H22 120.1
C22 C23 C24 119.7(4)
C22 C23 H23 120.2
C24 C23 H23 120.2
C19 C24 C23 119.6(4)
C19 C24 H24 120.2
C23 C24 H24 120.2

loop_
_geom_bond_atom_site_label_1
_geom_bond_atom_site_label_2
_geom_bond_distance
Cl1 C9 1.738(4)
S1 O1 1.423(3)
S1 O2 1.428(3)
S1 N1 1.634(3)
S1 C1 1.770(3)
O3 N2 1.215(4)
O4 N2 1.214(4)
N1 C7 1.441(5)
N1 H1N 0.865(18)
N2 C4 1.478(4)
C1 C6 1.382(4)
C1 C2 1.383(5)
C2 C3 1.371(5)
C2 H2 0.9300
C3 C4 1.377(5)
C3 H3 0.9300
C4 C5 1.375(5)
C5 C6 1.382(5)
C5 H5 0.9300
C6 H6 0.9300
C7 C12 1.371(5)
C7 C8 1.388(5)
C8 C9 1.377(5)
C8 H8 0.9300
C9 C10 1.364(6)
C10 C11 1.384(6)
C10 H10 0.9300
C11 C12 1.364(6)
C11 H11 0.9300
C12 H12 0.9300
Cl2 C21 1.739(4)
S2 O5 1.421(3)
S2 O6 1.431(3)
S2 N3 1.629(3)
S2 C13 1.767(3)
O7 N4 1.211(4)
O8 N4 1.209(4)
N3 C19 1.439(5)
N3 H3N 0.845(18)
N4 C16 1.476(4)
C13 C14 1.383(5)
C13 C18 1.388(5)
C14 C15 1.376(5)
C14 H14 0.9300
C15 C16 1.379(5)
C15 H15 0.9300
C16 C17 1.373(5)
C17 C18 1.373(5)
C17 H17 0.9300
C18 H18 0.9300
C19 C24 1.373(5)
C19 C20 1.378(5)
C20 C21 1.368(6)
C20 H20 0.9300
C21 C22 1.371(6)
C22 C23 1.358(6)
C22 H22 0.9300
C23 C24 1.402(6)
C23 H23 0.9300
C24 H24 0.9300

loop_
_geom_hbond_atom_site_label_D
_geom_hbond_atom_site_label_H
_geom_hbond_atom_site_label_A
_geom_hbond_site_symmetry_A
_geom_hbond_distance_DH
_geom_hbond_distance_HA
_geom_hbond_distance_DA
_geom_hbond_angle_DHA
N1 H1N O8 . 0.865(18) 2.22(2) 3.052(4) 163(3)
N3 H3N O4 1_655 0.845(18) 2.36(2) 3.135(4) 153(4)

loop_
_geom_torsion_atom_site_label_1
_geom_torsion_atom_site_label_2
_geom_torsion_atom_site_label_3
_geom_torsion_atom_site_label_4
_geom_torsion
O1 S1 N1 C7 55.6(3)
O2 S1 N1 C7 -173.8(3)
C1 S1 N1 C7 -58.7(3)
O1 S1 C1 C6 -21.6(3)
O2 S1 C1 C6 -153.6(3)
N1 S1 C1 C6 93.2(3)
O1 S1 C1 C2 159.7(3)
O2 S1 C1 C2 27.6(3)
N1 S1 C1 C2 -85.5(3)
C6 C1 C2 C3 -0.1(6)
S1 C1 C2 C3 178.6(3)
C1 C2 C3 C4 -0.6(5)
C2 C3 C4 C5 1.0(6)
C2 C3 C4 N2 -179.6(3)
O3 N2 C4 C5 3.8(5)
O4 N2 C4 C5 -176.4(4)
O3 N2 C4 C3 -175.6(4)
O4 N2 C4 C3 4.2(5)
C3 C4 C5 C6 -0.7(6)
N2 C4 C5 C6 179.9(3)
C2 C1 C6 C5 0.4(6)
S1 C1 C6 C5 -178.3(3)
C4 C5 C6 C1 0.0(6)
S1 N1 C7 C12 104.1(4)
S1 N1 C7 C8 -77.1(4)
C12 C7 C8 C9 -1.1(5)
N1 C7 C8 C9 -179.9(3)
C7 C8 C9 C10 1.1(6)
C7 C8 C9 Cl1 -179.5(3)
C8 C9 C10 C11 -0.4(6)
Cl1 C9 C10 C11 -179.8(3)
C9 C10 C11 C12 -0.3(7)
C10 C11 C12 C7 0.3(6)
C8 C7 C12 C11 0.4(6)
N1 C7 C12 C11 179.2(3)
O5 S2 N3 C19 -53.0(3)
O6 S2 N3 C19 176.3(3)
C13 S2 N3 C19 61.5(3)
O5 S2 C13 C14 -162.2(3)
O6 S2 C13 C14 -30.2(4)
N3 S2 C13 C14 83.0(3)
O5 S2 C13 C18 20.2(3)
O6 S2 C13 C18 152.3(3)
N3 S2 C13 C18 -94.6(3)
C18 C13 C14 C15 0.1(6)
S2 C13 C14 C15 -177.5(3)
C13 C14 C15 C16 0.9(6)
C14 C15 C16 C17 -2.1(6)
C14 C15 C16 N4 178.8(3)
O8 N4 C16 C17 179.6(4)
O7 N4 C16 C17 -0.5(5)
O8 N4 C16 C15 -1.3(5)
O7 N4 C16 C15 178.6(4)
C15 C16 C17 C18 2.3(6)
N4 C16 C17 C18 -178.6(3)
C16 C17 C18 C13 -1.3(6)
C14 C13 C18 C17 0.2(6)
S2 C13 C18 C17 177.7(3)
S2 N3 C19 C24 -99.5(4)
S2 N3 C19 C20 82.3(4)
C24 C19 C20 C21 1.2(6)
N3 C19 C20 C21 179.3(3)
C19 C20 C21 C22 0.3(6)
C19 C20 C21 Cl2 -178.8(3)
C20 C21 C22 C23 -1.5(7)
Cl2 C21 C22 C23 177.6(4)
C21 C22 C23 C24 1.2(7)
C20 C19 C24 C23 -1.4(6)
N3 C19 C24 C23 -179.5(3)
C22 C23 C24 C19 0.2(6)

loop_
_cod_related_entry_id
_cod_related_entry_database
_cod_related_entry_code
1 ChemSpider 1721866
